data_2312243
loop_
_publ_author_name
'Shahed, H.'
'Sharma, N.'
'Angst, M.'
'Voigt, J.'
'Per&#xdf;on, J'
'Prakash, P.'
'T&#xf6;rnroos, K W'
'Chernyshov, D.'
'Gildenast, H.'
'Ohl, M.'
'Saffarini, G.'
'Grzechnik, A.'
'Friese, K.'

_publ_section_title
;
 Structural insight into the cooperativity of spin crossover compounds.
;
_journal_issue 'Pt 5'
_journal_name_full 'Acta crystallographica Section B, Structural science, crystal engineering and materials'
_journal_page_first 354
_journal_page_last 367
_journal_paper_doi 10.1107/S2052520623005814
_journal_volume 79
_journal_year 2023
_chemical_formula_sum 'C10.86 H8 Fe0.29 N1.71 S0.57'
_chemical_formula_weight 196.75
_space_group_crystal_system orthorhombic
_space_group_IT_number 56
_space_group_name_Hall '-P 2ab 2ac'
_space_group_name_H-M_alt 'P c c n'
_atom_sites_solution_hydrogens geom
_audit_creation_method SHELXL-2019/2
_cell_angle_alpha 90
_cell_angle_beta 90
_cell_angle_gamma 90
_cell_formula_units_Z 14
_cell_length_a 12.3400(2)
_cell_length_b 14.7047(2)
_cell_length_c 18.2655(2)
_cell_measurement_reflns_used 5981
_cell_measurement_temperature 105(2)
_cell_measurement_theta_max 29.623
_cell_measurement_theta_min 1.969
_cell_volume 3314.38(8)
_computing_structure_refinement 'SHELXL-2019/2 (Sheldrick, 2019)'
_diffrn_ambient_temperature 293(2)
_diffrn_measured_fraction_theta_full 0.984
_diffrn_measured_fraction_theta_max 0.814
_diffrn_measurement_device_type '4-circle diffractometer'
_diffrn_radiation_type Synchrotron
_diffrn_radiation_wavelength 0.65524
_diffrn_reflns_av_R_equivalents 0.0718
_diffrn_reflns_av_unetI/netI 0.0543
_diffrn_reflns_Laue_measured_fraction_full 0.984
_diffrn_reflns_Laue_measured_fraction_max 0.814
_diffrn_reflns_limit_h_max 19
_diffrn_reflns_limit_h_min -19
_diffrn_reflns_limit_k_max 18
_diffrn_reflns_limit_k_min -18
_diffrn_reflns_limit_l_max 29
_diffrn_reflns_limit_l_min -30
_diffrn_reflns_number 34200
_diffrn_reflns_point_group_measured_fraction_full 0.984
_diffrn_reflns_point_group_measured_fraction_max 0.814
_diffrn_reflns_theta_full 23.150
_diffrn_reflns_theta_max 32.952
_diffrn_reflns_theta_min 1.986
_exptl_absorpt_coefficient_mu 0.454
_exptl_crystal_density_diffrn 1.380
_exptl_crystal_description irregular
_exptl_crystal_F_000 1424
_refine_diff_density_max 0.555
_refine_diff_density_min -0.360
_refine_diff_density_rms 0.075
_refine_ls_extinction_method none
_refine_ls_goodness_of_fit_ref 1.130
_refine_ls_hydrogen_treatment constr
_refine_ls_matrix_type full
_refine_ls_number_parameters 213
_refine_ls_number_reflns 6473
_refine_ls_number_restraints 0
_refine_ls_restrained_S_all 1.130
_refine_ls_R_factor_all 0.1006
_refine_ls_R_factor_gt 0.0689
_refine_ls_shift/su_max 0.000
_refine_ls_shift/su_mean 0.000
_refine_ls_structure_factor_coef Fsqd
_refine_ls_weighting_details 'w=1/[\s^2^(Fo^2^)+(0.0441P)^2^+2.1220P] where P=(Fo^2^+2Fc^2^)/3'
_refine_ls_weighting_scheme calc
_refine_ls_wR_factor_gt 0.1240
_refine_ls_wR_factor_ref 0.1356
_reflns_Friedel_coverage 0.000
_reflns_number_gt 4834
_reflns_number_total 6473
_reflns_threshold_expression 'I > 2\s(I)'
_cod_data_source_file Bia_Portho_105K.cif
_cod_data_source_block Bia_dw4400_105K
_cod_depositor_comments 'Adding full bibliography for 2312165--2312274.cif.'
_cod_database_code 2312243
_shelx_shelxl_version_number 2019/2
_shelx_space_group_comment
;
The symmetry employed for this shelxl refinement is uniquely defined
by the following loop, which should always be used as a source of
symmetry information in preference to the above space-group names.
They are only intended as comments.
;

loop_
_space_group_symop_operation_xyz
'x, y, z'
'-x+1/2, -y+1/2, z'
'-x, y+1/2, -z+1/2'
'x+1/2, -y, -z+1/2'
'-x, -y, -z'
'x-1/2, y-1/2, -z'
'x, -y-1/2, z-1/2'
'-x-1/2, y, z-1/2'

loop_
_atom_site_label
_atom_site_type_symbol
_atom_site_fract_x
_atom_site_fract_y
_atom_site_fract_z
_atom_site_U_iso_or_equiv
_atom_site_adp_type
_atom_site_occupancy
_atom_site_site_symmetry_order
_atom_site_calc_flag
_atom_site_refinement_flags_posn
_atom_site_refinement_flags_adp
_atom_site_refinement_flags_occupancy
_atom_site_disorder_assembly
_atom_site_disorder_group
Fe01 Fe 0.750000 0.750000 0.59004(2) 0.02060(10) Uani 1 2 d S T P . .
S002 S 0.84741(5) 0.55996(4) 0.39217(3) 0.03002(13) Uani 1 1 d . . . . .
N003 N 0.72528(13) 0.83912(12) 0.66852(9) 0.0223(3) Uani 1 1 d . . . . .
N004 N 0.79058(14) 0.66505(13) 0.51364(9) 0.0261(3) Uani 1 1 d . . . . .
N005 N 0.89577(13) 0.80301(12) 0.59538(9) 0.0239(3) Uani 1 1 d . . . . .
C006 C 0.62704(16) 0.84948(14) 0.70933(10) 0.0219(4) Uani 1 1 d . . . . .
C007 C 0.53201(16) 0.87502(14) 0.67357(11) 0.0241(4) Uani 1 1 d . . . . .
H007 H 0.532534 0.886792 0.623551 0.029 Uiso 1 1 calc R U . . .
C008 C 0.90866(17) 0.86515(15) 0.64910(11) 0.0253(4) Uani 1 1 d . . . . .
C009 C 0.81013(17) 0.88287(15) 0.68995(11) 0.0254(4) Uani 1 1 d . . . . .
H009 H 0.808236 0.923241 0.729125 0.030 Uiso 1 1 calc R U . . .
C00A C 0.62585(17) 0.83158(15) 0.78416(11) 0.0258(4) Uani 1 1 d . . . . .
H00A H 0.689207 0.814497 0.808067 0.031 Uiso 1 1 calc R U . . .
C00B C 0.43382(17) 0.86583(14) 0.78842(11) 0.0246(4) Uani 1 1 d . . . . .
C00C C 0.43693(17) 0.88268(14) 0.71318(11) 0.0242(4) Uani 1 1 d . . . . .
H00C H 0.373562 0.899449 0.689156 0.029 Uiso 1 1 calc R U . . .
C00D C 0.81278(16) 0.62201(15) 0.46271(11) 0.0238(4) Uani 1 1 d . . . . .
C00E C 0.52956(17) 0.83939(16) 0.82286(11) 0.0274(4) Uani 1 1 d . . . . .
H00E H 0.528883 0.826731 0.872743 0.033 Uiso 1 1 calc R U . . .
C00F C 0.33246(17) 0.88016(15) 0.83078(11) 0.0268(4) Uani 1 1 d . . . . .
C00G C 0.98219(17) 0.78286(17) 0.55333(12) 0.0288(4) Uani 1 1 d . . . . .
H00G H 0.974408 0.740583 0.515825 0.035 Uiso 1 1 calc R U . . .
C00H C 0.33739(19) 0.91368(16) 0.90202(12) 0.0310(5) Uani 1 1 d . . . . .
H00H H 0.404522 0.925774 0.923006 0.037 Uiso 1 1 calc R U . . .
C00I C 1.00683(18) 0.90872(17) 0.66243(13) 0.0327(5) Uani 1 1 d . . . . .
H00I H 1.013069 0.951306 0.699838 0.039 Uiso 1 1 calc R U . . .
C00J C 0.23059(17) 0.86207(16) 0.80091(13) 0.0304(5) Uani 1 1 d . . . . .
H00J H 0.225401 0.839341 0.753530 0.036 Uiso 1 1 calc R U . . .
C00K C 0.13661(19) 0.87767(18) 0.84127(14) 0.0365(5) Uani 1 1 d . . . . .
H00K H 0.069266 0.865419 0.820656 0.044 Uiso 1 1 calc R U . . .
C00L C 1.09505(18) 0.88730(18) 0.61879(14) 0.0366(5) Uani 1 1 d . . . . .
H00L H 1.161618 0.915541 0.626073 0.044 Uiso 1 1 calc R U . . .
C00M C 0.2436(2) 0.92935(18) 0.94229(12) 0.0363(5) Uani 1 1 d . . . . .
H00M H 0.248370 0.951992 0.989720 0.044 Uiso 1 1 calc R U . . .
C00N C 0.1430(2) 0.91131(18) 0.91188(14) 0.0385(6) Uani 1 1 d . . . . .
H00N H 0.080233 0.921732 0.938747 0.046 Uiso 1 1 calc R U . . .
C00O C 1.08208(18) 0.82316(18) 0.56427(13) 0.0344(5) Uani 1 1 d . . . . .
H00O H 1.140581 0.807076 0.534895 0.041 Uiso 1 1 calc R U . . .

loop_
_atom_site_aniso_label
_atom_site_aniso_U_11
_atom_site_aniso_U_22
_atom_site_aniso_U_33
_atom_site_aniso_U_23
_atom_site_aniso_U_13
_atom_site_aniso_U_12
Fe01 0.02146(16) 0.0223(2) 0.01804(16) 0.000 0.000 -0.00078(15)
S002 0.0303(2) 0.0364(3) 0.0234(2) -0.0057(2) 0.00575(18) -0.0005(2)
N003 0.0253(7) 0.0221(9) 0.0195(7) 0.0009(6) -0.0002(5) 0.0001(6)
N004 0.0278(8) 0.0275(10) 0.0230(8) 0.0002(7) 0.0013(6) -0.0013(7)
N005 0.0244(7) 0.0249(9) 0.0223(7) 0.0049(6) 0.0001(6) -0.0015(6)
C006 0.0256(8) 0.0179(10) 0.0220(8) -0.0023(7) -0.0001(6) 0.0016(7)
C007 0.0281(9) 0.0233(10) 0.0210(8) -0.0002(7) -0.0023(7) 0.0012(8)
C008 0.0262(9) 0.0247(11) 0.0251(9) 0.0040(8) -0.0026(7) -0.0030(8)
C009 0.0290(9) 0.0238(11) 0.0233(9) -0.0018(8) -0.0023(7) -0.0017(8)
C00A 0.0278(9) 0.0273(11) 0.0222(9) 0.0006(8) -0.0027(7) 0.0048(8)
C00B 0.0283(9) 0.0207(10) 0.0248(9) 0.0005(7) 0.0011(7) 0.0046(7)
C00C 0.0262(9) 0.0231(10) 0.0232(8) 0.0003(7) -0.0030(7) 0.0035(7)
C00D 0.0223(8) 0.0264(11) 0.0226(8) 0.0034(7) 0.0005(6) -0.0017(7)
C00E 0.0305(9) 0.0307(12) 0.0209(8) 0.0032(8) 0.0010(7) 0.0075(8)
C00F 0.0290(9) 0.0249(11) 0.0266(9) 0.0046(8) 0.0035(7) 0.0088(8)
C00G 0.0267(9) 0.0329(12) 0.0266(9) 0.0055(8) 0.0049(7) -0.0012(8)
C00H 0.0340(10) 0.0322(12) 0.0268(10) 0.0031(8) 0.0012(8) 0.0105(9)
C00I 0.0293(10) 0.0328(12) 0.0361(11) 0.0020(10) -0.0075(9) -0.0081(9)
C00J 0.0299(10) 0.0301(12) 0.0311(10) 0.0012(9) 0.0020(8) 0.0065(8)
C00K 0.0278(10) 0.0381(14) 0.0436(13) 0.0075(11) 0.0029(9) 0.0077(9)
C00L 0.0235(9) 0.0452(15) 0.0412(12) 0.0112(11) -0.0048(9) -0.0092(9)
C00M 0.0429(12) 0.0389(13) 0.0272(10) 0.0039(9) 0.0074(9) 0.0174(11)
C00N 0.0361(12) 0.0416(14) 0.0378(12) 0.0091(11) 0.0105(10) 0.0166(10)
C00O 0.0256(10) 0.0419(14) 0.0358(11) 0.0124(10) 0.0051(8) -0.0015(9)

loop_
_atom_type_symbol
_atom_type_description
_atom_type_scat_dispersion_real
_atom_type_scat_dispersion_imag
_atom_type_scat_source
Fe Fe 0.3265 0.6960 'International Tables Vol C Tables 4.2.6.8 and 6.1.1.4'
C C 0.0024 0.0013 'International Tables Vol C Tables 4.2.6.8 and 6.1.1.4'
H H 0.0000 0.0000 'International Tables Vol C Tables 4.2.6.8 and 6.1.1.4'
N N 0.0049 0.0027 'International Tables Vol C Tables 4.2.6.8 and 6.1.1.4'
S S 0.1051 0.1002 'International Tables Vol C Tables 4.2.6.8 and 6.1.1.4'

loop_
_geom_angle_atom_site_label_1
_geom_angle_atom_site_label_2
_geom_angle_atom_site_label_3
_geom_angle
_geom_angle_site_symmetry_1
_geom_angle_site_symmetry_3
_geom_angle_publ_flag
N004 Fe01 N004 87.93(11) 2_665 . ?
N004 Fe01 N005 93.15(7) 2_665 2_665 ?
N004 Fe01 N005 90.95(7) . 2_665 ?
N004 Fe01 N005 90.95(7) 2_665 . ?
N004 Fe01 N005 93.15(7) . . ?
N005 Fe01 N005 174.30(10) 2_665 . ?
N004 Fe01 N003 173.93(7) 2_665 2_665 ?
N004 Fe01 N003 93.17(7) . 2_665 ?
N005 Fe01 N003 80.86(7) 2_665 2_665 ?
N005 Fe01 N003 94.95(7) . 2_665 ?
N004 Fe01 N003 93.17(7) 2_665 . ?
N004 Fe01 N003 173.93(7) . . ?
N005 Fe01 N003 94.95(7) 2_665 . ?
N005 Fe01 N003 80.86(7) . . ?
N003 Fe01 N003 86.37(10) 2_665 . ?
C009 N003 C006 118.45(17) . . ?
C009 N003 Fe01 115.34(14) . . ?
C006 N003 Fe01 125.60(13) . . ?
C00D N004 Fe01 172.52(17) . . ?
C00G N005 C008 118.03(18) . . ?
C00G N005 Fe01 127.57(16) . . ?
C008 N005 Fe01 114.38(13) . . ?
C00A C006 C007 120.14(18) . . ?
C00A C006 N003 120.02(17) . . ?
C007 C006 N003 119.82(17) . . ?
C00C C007 C006 119.38(18) . . ?
N005 C008 C00I 122.8(2) . . ?
N005 C008 C009 113.38(18) . . ?
C00I C008 C009 123.8(2) . . ?
N003 C009 C008 115.77(19) . . ?
C00E C00A C006 119.58(19) . . ?
C00E C00B C00C 118.04(19) . . ?
C00E C00B C00F 121.22(18) . . ?
C00C C00B C00F 120.68(18) . . ?
C007 C00C C00B 121.57(18) . . ?
N004 C00D S002 178.2(2) . . ?
C00A C00E C00B 121.28(18) . . ?
C00H C00F C00J 118.2(2) . . ?
C00H C00F C00B 120.0(2) . . ?
C00J C00F C00B 121.8(2) . . ?
N005 C00G C00O 121.9(2) . . ?
C00M C00H C00F 121.1(2) . . ?
C00L C00I C008 118.6(2) . . ?
C00K C00J C00F 120.8(2) . . ?
C00N C00K C00J 120.3(2) . . ?
C00O C00L C00I 118.6(2) . . ?
C00N C00M C00H 120.1(2) . . ?
C00K C00N C00M 119.6(2) . . ?
C00L C00O C00G 120.0(2) . . ?

loop_
_geom_bond_atom_site_label_1
_geom_bond_atom_site_label_2
_geom_bond_distance
_geom_bond_site_symmetry_2
_geom_bond_publ_flag
Fe01 N004 1.9386(18) 2_665 ?
Fe01 N004 1.9387(18) . ?
Fe01 N005 1.9629(17) 2_665 ?
Fe01 N005 1.9629(17) . ?
Fe01 N003 1.9660(17) 2_665 ?
Fe01 N003 1.9661(17) . ?
S002 C00D 1.636(2) . ?
N003 C009 1.290(3) . ?
N003 C006 1.431(2) . ?
N004 C00D 1.158(3) . ?
N005 C00G 1.347(3) . ?
N005 C008 1.350(3) . ?
C006 C00A 1.392(3) . ?
C006 C007 1.394(3) . ?
C007 C00C 1.383(3) . ?
C008 C00I 1.392(3) . ?
C008 C009 1.450(3) . ?
C00A C00E 1.387(3) . ?
C00B C00E 1.394(3) . ?
C00B C00C 1.397(3) . ?
C00B C00F 1.486(3) . ?
C00F C00H 1.393(3) . ?
C00F C00J 1.396(3) . ?
C00G C00O 1.382(3) . ?
C00H C00M 1.391(3) . ?
C00I C00L 1.386(3) . ?
C00J C00K 1.393(3) . ?
C00K C00N 1.384(4) . ?
C00L C00O 1.381(4) . ?
C00M C00N 1.385(4) . ?
